data_2207932
loop_
_publ_author_name
'Wang, Cai Xia'
'Li, Lin'
'Yu, Wen Tao'
'Yang, Jia Xiang'
'Wu, Jie Ying'

_publ_section_title
;
 4'-[4-(Imidazol-1-yl)phenyl]-2,2':6',2''-terpyridine (IPTP)
;
_journal_coeditor_code WW6443
_journal_issue 1
_journal_name_full 'Acta Crystallographica Section E'
_journal_page_first o246
_journal_page_last o248
_journal_paper_doi 10.1107/S1600536805041000
_journal_volume 62
_journal_year 2006
_chemical_formula_iupac 'C24 H17 N5'
_chemical_formula_moiety 'C24 H17 N5'
_chemical_formula_sum 'C24 H17 N5'
_chemical_formula_weight 375.43
_chemical_name_systematic
;
4'-[4-(Imidazol-1-yl)phenyl]-2,2':6',2''-terpyridine
;
_space_group_IT_number 14
_symmetry_cell_setting monoclinic
_symmetry_space_group_name_Hall '-P 2yn'
_symmetry_space_group_name_H-M 'P 1 21/n 1'
_atom_sites_solution_hydrogens geom
_atom_sites_solution_primary direct
_atom_sites_solution_secondary difmap
_audit_creation_method 'SHELXL97 (Sheldrick, 1997)'
_cell_angle_alpha 90.00
_cell_angle_beta 103.470(9)
_cell_angle_gamma 90.00
_cell_formula_units_Z 4
_cell_length_a 5.4807(5)
_cell_length_b 38.653(5)
_cell_length_c 8.9530(10)
_cell_measurement_reflns_used 41
_cell_measurement_temperature 293(2)
_cell_measurement_theta_max 12.48
_cell_measurement_theta_min 5.18
_cell_volume 1844.5(4)
_computing_cell_refinement XSCANS
_computing_data_collection 'XSCANS (Bruker, 1996)'
_computing_data_reduction 'SHELXTL (Bruker, 1997)'
_computing_molecular_graphics SHELXTL
_computing_publication_material SHELXTL
_computing_structure_refinement SHELXTL
_computing_structure_solution SHELXTL
_diffrn_ambient_temperature 293(2)
_diffrn_measured_fraction_theta_full 0.999
_diffrn_measured_fraction_theta_max 0.999
_diffrn_measurement_device_type 'Bruker P4'
_diffrn_measurement_method \w
_diffrn_radiation_monochromator graphite
_diffrn_radiation_source 'fine-focus sealed tube'
_diffrn_radiation_type MoK\a
_diffrn_radiation_wavelength 0.71073
_diffrn_reflns_av_R_equivalents 0.0353
_diffrn_reflns_av_sigmaI/netI 0.0722
_diffrn_reflns_limit_h_max 1
_diffrn_reflns_limit_h_min -6
_diffrn_reflns_limit_k_max 47
_diffrn_reflns_limit_k_min -1
_diffrn_reflns_limit_l_max 11
_diffrn_reflns_limit_l_min -11
_diffrn_reflns_number 4935
_diffrn_reflns_theta_full 26.00
_diffrn_reflns_theta_max 26.00
_diffrn_reflns_theta_min 2.40
_diffrn_standards_decay_% 0
_diffrn_standards_interval_count 97
_diffrn_standards_number 3
_exptl_absorpt_coefficient_mu 0.083
_exptl_absorpt_correction_T_max 0.992
_exptl_absorpt_correction_T_min 0.918
_exptl_absorpt_correction_type psi-scan
_exptl_absorpt_process_details '(North <i>et al.</i>,  1968)'
_exptl_crystal_colour 'pale yellow'
_exptl_crystal_density_diffrn 1.352
_exptl_crystal_density_method 'not measured'
_exptl_crystal_description plate
_exptl_crystal_F_000 784
_exptl_crystal_size_max 0.45
_exptl_crystal_size_mid 0.34
_exptl_crystal_size_min 0.10
_refine_diff_density_max 0.190
_refine_diff_density_min -0.184
_refine_ls_extinction_coef 0.025(2)
_refine_ls_extinction_expression Fc^*^=kFc[1+0.001xFc^2^\l^3^/sin(2\q)]^-1/4^
_refine_ls_extinction_method SHELXTL
_refine_ls_goodness_of_fit_ref 0.934
_refine_ls_hydrogen_treatment constr
_refine_ls_matrix_type full
_refine_ls_number_parameters 263
_refine_ls_number_reflns 3625
_refine_ls_number_restraints 0
_refine_ls_restrained_S_all 0.934
_refine_ls_R_factor_all 0.1285
_refine_ls_R_factor_gt 0.0511
_refine_ls_shift/su_max 0.000
_refine_ls_shift/su_mean 0.000
_refine_ls_structure_factor_coef Fsqd
_refine_ls_weighting_details 'calc w=1/[\s^2^(Fo^2^)+(0.0662P)^2^] where P=(Fo^2^+2Fc^2^)/3'
_refine_ls_weighting_scheme calc
_refine_ls_wR_factor_gt 0.1122
_refine_ls_wR_factor_ref 0.1561
_reflns_number_gt 1574
_reflns_number_total 3625
_reflns_threshold_expression I>2\s(I)
_cod_data_source_file ww6443.cif
_cod_data_source_block I
_cod_depositor_comments
;
The following automatic conversions were performed:
'_symmetry_cell_setting' value 'Monoclinic' changed to 'monoclinic'
according to '/home/saulius/struct/CIF-dictionaries/cif_core.dic'
dictionary named 'cif_core.dic' version 2.4.1 from 2010-06-29.

Automatic conversion script
Id: cif_fix_enum 1527 2010-12-29 10:47:43Z saulius 

The following automatic conversions were performed:

'_symmetry_cell_setting' value 'Monoclinic' changed to 'monoclinic'
according to /home/saulius/struct/CIF-dictionaries/cif_core.dic
dictionary named 'cif_core.dic' version 2.4.1 from 2010-06-29.

Automatic conversion script
Id: cif_fix_values 1715 2011-07-08 13:25:40Z adriana 
;
_cod_original_sg_symbol_H-M 'P 21/n'
_cod_database_code 2207932
_cod_database_fobs_code 2207932

loop_
_symmetry_equiv_pos_as_xyz
'x, y, z'
'-x+1/2, y+1/2, -z+1/2'
'-x, -y, -z'
'x-1/2, -y-1/2, z-1/2'

loop_
_atom_site_label
_atom_site_fract_x
_atom_site_fract_y
_atom_site_fract_z
_atom_site_U_iso_or_equiv
_atom_site_adp_type
_atom_site_calc_flag
_atom_site_refinement_flags
_atom_site_occupancy
_atom_site_type_symbol
C1 -0.4512(7) -0.04771(9) 0.2268(3) 0.0733(10) Uani d . 1 C
H1A -0.4764 -0.0707 0.1969 0.088 Uiso calc R 1 H
C2 -0.2582(7) -0.02841(9) 0.2078(4) 0.0804(11) Uani d . 1 C
H2A -0.1282 -0.0354 0.1640 0.096 Uiso calc R 1 H
C3 -0.4990(6) 0.00118(9) 0.3178(4) 0.0744(10) Uani d . 1 C
H3A -0.5633 0.0193 0.3654 0.089 Uiso calc R 1 H
C4 -0.1317(5) 0.03304(7) 0.2661(3) 0.0499(7) Uani d . 1 C
C5 -0.0669(6) 0.04179(7) 0.1325(3) 0.0613(8) Uani d . 1 C
H5A -0.1328 0.0295 0.0428 0.074 Uiso calc R 1 H
C6 0.0977(6) 0.06907(7) 0.1314(3) 0.0605(8) Uani d . 1 C
H6A 0.1413 0.0748 0.0401 0.073 Uiso calc R 1 H
C7 0.1989(5) 0.08803(7) 0.2626(3) 0.0482(7) Uani d . 1 C
C8 0.1219(6) 0.07932(7) 0.3943(3) 0.0591(8) Uani d . 1 C
H8A 0.1809 0.0921 0.4834 0.071 Uiso calc R 1 H
C9 -0.0417(6) 0.05193(7) 0.3969(3) 0.0584(8) Uani d . 1 C
H9A -0.0897 0.0465 0.4871 0.070 Uiso calc R 1 H
C10 0.3796(5) 0.11633(6) 0.2575(3) 0.0468(7) Uani d . 1 C
C11 0.5083(5) 0.11794(7) 0.1412(3) 0.0528(7) Uani d . 1 C
H11A 0.4864 0.1006 0.0674 0.063 Uiso calc R 1 H
C12 0.6693(5) 0.14529(7) 0.1343(3) 0.0499(7) Uani d . 1 C
C13 0.7993(5) 0.14817(7) 0.0071(3) 0.0517(7) Uani d . 1 C
C14 0.9829(6) 0.17280(8) 0.0081(3) 0.0639(8) Uani d . 1 C
H14A 1.0220 0.1888 0.0876 0.077 Uiso calc R 1 H
C15 1.1069(6) 0.17355(9) -0.1083(4) 0.0754(10) Uani d . 1 C
H15A 1.2316 0.1899 -0.1079 0.090 Uiso calc R 1 H
C16 1.0451(7) 0.15002(10) -0.2246(4) 0.0747(10) Uani d . 1 C
H16A 1.1280 0.1497 -0.3042 0.090 Uiso calc R 1 H
C17 0.8564(7) 0.12678(9) -0.2208(4) 0.0780(10) Uani d . 1 C
H17A 0.8114 0.1111 -0.3012 0.094 Uiso calc R 1 H
C18 0.4279(5) 0.14264(7) 0.3670(3) 0.0519(7) Uani d . 1 C
H18A 0.3462 0.1428 0.4471 0.062 Uiso calc R 1 H
C19 0.5981(5) 0.16861(6) 0.3561(3) 0.0475(7) Uani d . 1 C
C20 0.6595(5) 0.19635(6) 0.4745(3) 0.0463(7) Uani d . 1 C
C21 0.8600(6) 0.21828(7) 0.4796(3) 0.0570(8) Uani d . 1 C
H21A 0.9587 0.2160 0.4086 0.068 Uiso calc R 1 H
C22 0.9126(6) 0.24360(7) 0.5913(4) 0.0637(8) Uani d . 1 C
H22A 1.0456 0.2588 0.5957 0.076 Uiso calc R 1 H
C23 0.7665(6) 0.24595(8) 0.6951(4) 0.0641(8) Uani d . 1 C
H23A 0.7980 0.2625 0.7726 0.077 Uiso calc R 1 H
C24 0.5715(6) 0.22305(8) 0.6814(4) 0.0674(9) Uani d . 1 C
H24A 0.4714 0.2249 0.7519 0.081 Uiso calc R 1 H
N1 -0.6040(5) -0.02951(7) 0.2949(3) 0.0787(9) Uani d . 1 N
N2 -0.2893(4) 0.00369(6) 0.2655(3) 0.0545(6) Uani d . 1 N
N3 0.7155(4) 0.17048(5) 0.2408(2) 0.0508(6) Uani d . 1 N
N4 0.5142(5) 0.19843(6) 0.5750(3) 0.0593(7) Uani d . 1 N
N5 0.7345(5) 0.12550(6) -0.1082(3) 0.0659(7) Uani d . 1 N

loop_
_atom_site_aniso_label
_atom_site_aniso_U_11
_atom_site_aniso_U_22
_atom_site_aniso_U_33
_atom_site_aniso_U_12
_atom_site_aniso_U_13
_atom_site_aniso_U_23
C1 0.080(2) 0.071(2) 0.072(2) -0.024(2) 0.0217(19) -0.0142(17)
C2 0.093(3) 0.070(2) 0.093(2) -0.030(2) 0.051(2) -0.0287(19)
C3 0.066(2) 0.065(2) 0.102(3) 0.0005(19) 0.040(2) 0.0008(19)
C4 0.0511(18) 0.0487(16) 0.0517(16) -0.0092(14) 0.0154(14) -0.0025(13)
C5 0.071(2) 0.0618(19) 0.0518(17) -0.0178(17) 0.0145(16) -0.0059(15)
C6 0.072(2) 0.0613(18) 0.0507(17) -0.0102(17) 0.0201(16) 0.0041(14)
C7 0.0536(17) 0.0434(15) 0.0487(15) -0.0021(14) 0.0140(14) 0.0004(13)
C8 0.070(2) 0.0538(17) 0.0575(17) -0.0168(16) 0.0222(16) -0.0091(14)
C9 0.069(2) 0.0574(17) 0.0548(17) -0.0132(17) 0.0257(16) -0.0057(14)
C10 0.0520(18) 0.0400(14) 0.0490(15) 0.0001(13) 0.0132(14) 0.0047(12)
C11 0.0589(19) 0.0441(15) 0.0578(17) -0.0037(15) 0.0186(15) -0.0014(13)
C12 0.0527(18) 0.0448(15) 0.0544(16) 0.0037(14) 0.0169(14) 0.0043(13)
C13 0.0541(18) 0.0457(16) 0.0581(17) 0.0031(15) 0.0186(15) 0.0062(14)
C14 0.067(2) 0.0626(19) 0.0672(19) -0.0034(18) 0.0263(17) 0.0092(16)
C15 0.069(2) 0.083(2) 0.083(2) -0.008(2) 0.034(2) 0.016(2)
C16 0.078(2) 0.088(2) 0.068(2) 0.013(2) 0.037(2) 0.022(2)
C17 0.095(3) 0.079(2) 0.070(2) 0.002(2) 0.039(2) 0.0034(18)
C18 0.0560(18) 0.0473(15) 0.0556(16) -0.0013(15) 0.0196(15) 0.0024(13)
C19 0.0502(17) 0.0400(14) 0.0539(16) 0.0007(14) 0.0155(14) 0.0020(13)
C20 0.0441(16) 0.0408(14) 0.0536(16) 0.0020(13) 0.0103(14) 0.0044(13)
C21 0.0561(19) 0.0532(17) 0.0654(19) -0.0051(15) 0.0218(16) 0.0035(15)
C22 0.062(2) 0.0505(17) 0.078(2) -0.0080(16) 0.0142(18) -0.0019(16)
C23 0.062(2) 0.0540(18) 0.075(2) -0.0015(17) 0.0126(18) -0.0120(16)
C24 0.064(2) 0.0657(19) 0.078(2) -0.0029(18) 0.0260(18) -0.0155(17)
N1 0.0642(19) 0.0696(18) 0.107(2) -0.0169(16) 0.0293(17) 0.0019(17)
N2 0.0526(15) 0.0550(15) 0.0579(14) -0.0115(13) 0.0173(12) -0.0058(12)
N3 0.0514(14) 0.0448(13) 0.0584(14) 0.0010(12) 0.0175(12) 0.0017(11)
N4 0.0579(16) 0.0551(15) 0.0701(16) -0.0050(13) 0.0252(14) -0.0100(13)
N5 0.082(2) 0.0620(16) 0.0618(15) -0.0047(15) 0.0334(15) -0.0008(13)

loop_
_atom_type_symbol
_atom_type_description
_atom_type_scat_dispersion_real
_atom_type_scat_dispersion_imag
_atom_type_scat_source
C C 0.0033 0.0016 'International Tables Vol C Tables 4.2.6.8 and 6.1.1.4'
H H 0.0000 0.0000 'International Tables Vol C Tables 4.2.6.8 and 6.1.1.4'
N N 0.0061 0.0033 'International Tables Vol C Tables 4.2.6.8 and 6.1.1.4'

loop_
_geom_angle_atom_site_label_1
_geom_angle_atom_site_label_2
_geom_angle_atom_site_label_3
_geom_angle
_geom_angle_publ_flag
C2 C1 N1 111.1(3) ?
C2 C1 H1A 124.4 ?
N1 C1 H1A 124.4 ?
C1 C2 N2 106.6(3) ?
C1 C2 H2A 126.7 ?
N2 C2 H2A 126.7 ?
N1 C3 N2 113.0(3) ?
N1 C3 H3A 123.5 ?
N2 C3 H3A 123.5 ?
C5 C4 C9 120.0(3) ?
C5 C4 N2 118.3(2) ?
C9 C4 N2 121.7(2) ?
C4 C5 C6 119.7(3) ?
C4 C5 H5A 120.2 ?
C6 C5 H5A 120.2 ?
C7 C6 C5 121.8(3) ?
C7 C6 H6A 119.1 ?
C5 C6 H6A 119.1 ?
C8 C7 C6 116.9(3) ?
C8 C7 C10 123.0(2) ?
C6 C7 C10 120.1(2) ?
C7 C8 C9 121.7(3) ?
C7 C8 H8A 119.1 ?
C9 C8 H8A 119.1 ?
C4 C9 C8 119.8(3) ?
C4 C9 H9A 120.1 ?
C8 C9 H9A 120.1 ?
C11 C10 C18 116.6(3) ?
C11 C10 C7 121.0(2) ?
C18 C10 C7 122.3(2) ?
C12 C11 C10 120.5(3) ?
C12 C11 H11A 119.8 ?
C10 C11 H11A 119.8 ?
N3 C12 C11 122.5(2) ?
N3 C12 C13 116.5(2) ?
C11 C12 C13 121.1(3) ?
N5 C13 C14 121.2(3) ?
N5 C13 C12 117.1(3) ?
C14 C13 C12 121.7(3) ?
C15 C14 C13 119.9(3) ?
C15 C14 H14A 120.1 ?
C13 C14 H14A 120.1 ?
C16 C15 C14 119.2(3) ?
C16 C15 H15A 120.4 ?
C14 C15 H15A 120.4 ?
C15 C16 C17 118.0(3) ?
C15 C16 H16A 121.0 ?
C17 C16 H16A 121.0 ?
N5 C17 C16 123.7(3) ?
N5 C17 H17A 118.1 ?
C16 C17 H17A 118.1 ?
C19 C18 C10 119.9(3) ?
C19 C18 H18A 120.1 ?
C10 C18 H18A 120.1 ?
N3 C19 C18 122.9(2) ?
N3 C19 C20 116.1(2) ?
C18 C19 C20 120.9(2) ?
N4 C20 C21 122.4(3) ?
N4 C20 C19 116.8(2) ?
C21 C20 C19 120.8(3) ?
C20 C21 C22 119.3(3) ?
C20 C21 H21A 120.3 ?
C22 C21 H21A 120.3 ?
C23 C22 C21 118.9(3) ?
C23 C22 H22A 120.5 ?
C21 C22 H22A 120.5 ?
C22 C23 C24 117.7(3) ?
C22 C23 H23A 121.1 ?
C24 C23 H23A 121.1 ?
N4 C24 C23 125.1(3) ?
N4 C24 H24A 117.5 ?
C23 C24 H24A 117.5 ?
C3 N1 C1 104.3(3) yes
C3 N2 C2 104.9(3) yes
C3 N2 C4 128.6(3) yes
C2 N2 C4 126.4(2) yes
C19 N3 C12 117.5(2) yes
C24 N4 C20 116.5(3) yes
C17 N5 C13 118.0(3) yes

loop_
_geom_bond_atom_site_label_1
_geom_bond_atom_site_label_2
_geom_bond_distance
_geom_bond_publ_flag
C1 C2 1.338(4) ?
C1 N1 1.343(4) yes
C1 H1A 0.9300 ?
C2 N2 1.370(4) yes
C2 H2A 0.9300 ?
C3 N1 1.314(4) yes
C3 N2 1.342(3) yes
C3 H3A 0.9300 ?
C4 C5 1.367(3) ?
C4 C9 1.371(3) ?
C4 N2 1.425(3) yes
C5 C6 1.389(4) ?
C5 H5A 0.9300 ?
C6 C7 1.386(4) ?
C6 H6A 0.9300 ?
C7 C8 1.384(3) ?
C7 C10 1.484(4) yes
C8 C9 1.391(4) ?
C8 H8A 0.9300 ?
C9 H9A 0.9300 ?
C10 C11 1.388(3) ?
C10 C18 1.394(3) ?
C11 C12 1.388(4) ?
C11 H11A 0.9300 ?
C12 N3 1.345(3) yes
C12 C13 1.482(4) ?
C13 N5 1.338(3) yes
C13 C14 1.384(4) ?
C14 C15 1.370(4) ?
C14 H14A 0.9300 ?
C15 C16 1.365(4) ?
C15 H15A 0.9300 ?
C16 C17 1.376(4) ?
C16 H16A 0.9300 ?
C17 N5 1.333(3) yes
C17 H17A 0.9300 ?
C18 C19 1.389(3) ?
C18 H18A 0.9300 ?
C19 N3 1.339(3) yes
C19 C20 1.490(3) ?
C20 N4 1.336(3) yes
C20 C21 1.380(4) ?
C21 C22 1.381(4) ?
C21 H21A 0.9300 ?
C22 C23 1.364(4) ?
C22 H22A 0.9300 ?
C23 C24 1.371(4) ?
C23 H23A 0.9300 ?
C24 N4 1.331(3) yes
C24 H24A 0.9300 ?

loop_
_geom_torsion_atom_site_label_1
_geom_torsion_atom_site_label_2
_geom_torsion_atom_site_label_3
_geom_torsion_atom_site_label_4
_geom_torsion
N1 C1 C2 N2 -0.4(4)
C9 C4 C5 C6 2.4(4)
N2 C4 C5 C6 -176.4(3)
C4 C5 C6 C7 -0.3(4)
C5 C6 C7 C8 -2.1(4)
C5 C6 C7 C10 178.3(3)
C6 C7 C8 C9 2.5(4)
C10 C7 C8 C9 -177.9(3)
C5 C4 C9 C8 -2.0(4)
N2 C4 C9 C8 176.8(3)
C7 C8 C9 C4 -0.5(5)
C8 C7 C10 C11 160.8(3)
C6 C7 C10 C11 -19.7(4)
C8 C7 C10 C18 -19.7(4)
C6 C7 C10 C18 159.8(3)
C18 C10 C11 C12 -2.1(4)
C7 C10 C11 C12 177.5(2)
C10 C11 C12 N3 2.5(4)
C10 C11 C12 C13 -177.3(2)
N3 C12 C13 N5 -172.9(2)
C11 C12 C13 N5 6.9(4)
N3 C12 C13 C14 8.2(4)
C11 C12 C13 C14 -172.0(3)
N5 C13 C14 C15 -2.0(4)
C12 C13 C14 C15 176.9(3)
C13 C14 C15 C16 0.6(5)
C14 C15 C16 C17 1.0(5)
C15 C16 C17 N5 -1.5(5)
C11 C10 C18 C19 -0.2(4)
C7 C10 C18 C19 -179.7(2)
C10 C18 C19 N3 2.3(4)
C10 C18 C19 C20 -177.9(2)
N3 C19 C20 N4 168.8(2)
C18 C19 C20 N4 -11.1(4)
N3 C19 C20 C21 -12.1(4)
C18 C19 C20 C21 168.1(2)
N4 C20 C21 C22 -0.6(4)
C19 C20 C21 C22 -179.7(2)
C20 C21 C22 C23 0.9(4)
C21 C22 C23 C24 -0.8(5)
C22 C23 C24 N4 0.5(5)
N2 C3 N1 C1 1.1(4)
C2 C1 N1 C3 -0.4(4)
N1 C3 N2 C2 -1.3(4)
N1 C3 N2 C4 177.9(3)
C1 C2 N2 C3 1.0(4)
C1 C2 N2 C4 -178.3(3)
C5 C4 N2 C3 -130.4(3)
C9 C4 N2 C3 50.8(4)
C5 C4 N2 C2 48.7(4)
C9 C4 N2 C2 -130.1(3)
C18 C19 N3 C12 -2.0(4)
C20 C19 N3 C12 178.2(2)
C11 C12 N3 C19 -0.4(4)
C13 C12 N3 C19 179.3(2)
C23 C24 N4 C20 -0.2(5)
C21 C20 N4 C24 0.3(4)
C19 C20 N4 C24 179.4(2)
C16 C17 N5 C13 0.1(5)
C14 C13 N5 C17 1.6(4)
C12 C13 N5 C17 -177.4(3)

loop_
_cod_related_entry_id
_cod_related_entry_database
_cod_related_entry_code
1 ChemSpider 21126638
